data_7710174
loop_
_publ_author_name
'Tzegai, Wintana'
'Reil, Michaela'
'Burzlaff, Nicolai'

_publ_section_title
;
 Bis(4-carboxylpyrazol-1-yl)acetic acid: a scorpionate ligand for
 complexes with improved water solubility.
;
_journal_issue 17
_journal_name_full 'Dalton transactions (Cambridge, England : 2003)'
_journal_page_first 6839
_journal_page_last 6845
_journal_paper_doi 10.1039/d2dt00848c
_journal_volume 51
_journal_year 2022
_chemical_formula_moiety 'C12 H7 Cl N4 O8 Ru, H2 O'
_chemical_formula_sum 'C12 H9 Cl N4 O9 Ru'
_chemical_formula_weight 489.75
_space_group_crystal_system monoclinic
_space_group_IT_number 14
_space_group_name_Hall '-P 2ybc'
_space_group_name_H-M_alt 'P 1 21/c 1'
_atom_sites_solution_hydrogens mixed
_atom_sites_solution_primary dual
_audit_creation_date 2022-03-11
_audit_creation_method
;
Olex2 1.3
(compiled 2020.11.12 svn.r5f609507 for OlexSys, GUI svn.r6408)
;
_audit_update_record
;
2022-03-16 deposited with the CCDC.	2022-04-06 downloaded from the CCDC.
;
_cell_angle_alpha 90
_cell_angle_beta 93.0360(10)
_cell_angle_gamma 90
_cell_formula_units_Z 4
_cell_length_a 12.5010(2)
_cell_length_b 14.0811(2)
_cell_length_c 9.18410(10)
_cell_measurement_reflns_used 4429
_cell_measurement_temperature 99.9(4)
_cell_measurement_theta_max 72.4800
_cell_measurement_theta_min 5.7430
_cell_volume 1614.39(4)
_computing_cell_refinement 'CrysAlisPro 1.171.40.67a (Rigaku OD, 2019)'
_computing_data_collection 'CrysAlisPro 1.171.40.67a (Rigaku OD, 2019)'
_computing_data_reduction 'CrysAlisPro 1.171.40.67a (Rigaku OD, 2019)'
_computing_molecular_graphics 'Olex2 1.3 (Dolomanov et al., 2009)'
_computing_publication_material 'Olex2 1.3 (Dolomanov et al., 2009)'
_computing_structure_refinement 'SHELXL 2018/3 (Sheldrick, 2015)'
_computing_structure_solution 'SHELXT  (Sheldrick, 2015)'
_diffrn_ambient_environment N~2~
_diffrn_ambient_temperature 99.9(4)
_diffrn_detector 'CCD plate'
_diffrn_detector_area_resol_mean 5.2903
_diffrn_detector_type AtlasS2
_diffrn_measured_fraction_theta_full 0.996
_diffrn_measured_fraction_theta_max 0.963
_diffrn_measurement_details
;
List of Runs (angles in degrees, time in seconds):

  # Type    Start    End  Width  t~exp~   \w     \q     \k     \f   Frames
#--------------------------------------------------------------------------
  1  \w   -112.00 -40.00   1.00    1.00    --  -41.69 -38.00 -90.00   72
  2  \w    -21.00  74.00   1.00    1.00    --   41.69 -77.00 150.00   95
  3  \w     23.00 102.00   1.00    4.00    --  104.37 -94.00 -60.00   79
  4  \w    108.00 150.00   1.00    4.00    --  104.37 125.00-150.00   42
  5  \w     61.00 106.00   1.00    4.00    --  104.37 -94.00  30.00   45
  6  \w     56.00 174.00   1.00    4.00    --  104.37  15.00 -30.00  118
  7  \w     87.00 112.00   1.00    4.00    --  104.37-125.00 -90.00   25
  8  \w     35.00  60.00   1.00    4.00    --  104.37-125.00 -90.00   25
  9  \w     32.00 127.00   1.00    4.00    --  104.37 -45.00 -60.00   95
;
_diffrn_measurement_device 'four-circle diffractometer'
_diffrn_measurement_device_type 'SuperNova, Dual, Cu at home/near, AtlasS2'
_diffrn_measurement_method '\w scans'
_diffrn_orient_matrix_type 'CrysAlisPro convention (1999,Acta A55,543-557)'
_diffrn_orient_matrix_UB_11 0.0011899000
_diffrn_orient_matrix_UB_12 0.1090717000
_diffrn_orient_matrix_UB_13 -0.0138049000
_diffrn_orient_matrix_UB_21 0.0046594000
_diffrn_orient_matrix_UB_22 -0.0090316000
_diffrn_orient_matrix_UB_23 -0.1667137000
_diffrn_orient_matrix_UB_31 -0.1232677000
_diffrn_orient_matrix_UB_32 0.0007414000
_diffrn_orient_matrix_UB_33 -0.0151481000
_diffrn_radiation_monochromator mirror
_diffrn_radiation_probe x-ray
_diffrn_radiation_type 'Cu K\a'
_diffrn_radiation_wavelength 1.54184
_diffrn_reflns_av_R_equivalents 0.0239
_diffrn_reflns_av_unetI/netI 0.0293
_diffrn_reflns_Laue_measured_fraction_full 0.996
_diffrn_reflns_Laue_measured_fraction_max 0.963
_diffrn_reflns_limit_h_max 8
_diffrn_reflns_limit_h_min -15
_diffrn_reflns_limit_k_max 16
_diffrn_reflns_limit_k_min -17
_diffrn_reflns_limit_l_max 11
_diffrn_reflns_limit_l_min -11
_diffrn_reflns_number 5952
_diffrn_reflns_point_group_measured_fraction_full 0.996
_diffrn_reflns_point_group_measured_fraction_max 0.963
_diffrn_reflns_theta_full 67.684
_diffrn_reflns_theta_max 72.586
_diffrn_reflns_theta_min 3.541
_diffrn_source 'micro-focus sealed X-ray tube'
_diffrn_source_type 'SuperNova (Cu) X-ray Source'
_exptl_absorpt_coefficient_mu 9.973
_exptl_absorpt_correction_T_max 1.000
_exptl_absorpt_correction_T_min 0.560
_exptl_absorpt_correction_type gaussian
_exptl_absorpt_process_details
;
CrysAlisPro 1.171.40.67a (Rigaku Oxford Diffraction, 2019)
Numerical absorption correction based on gaussian integration over
			a multifaceted crystal model
Empirical absorption correction using spherical harmonics,
 implemented in SCALE3 ABSPACK scaling algorithm.
;
_exptl_crystal_colour yellow
_exptl_crystal_colour_primary yellow
_exptl_crystal_density_diffrn 2.015
_exptl_crystal_description plate
_exptl_crystal_F_000 968
_exptl_crystal_size_max 0.248
_exptl_crystal_size_mid 0.115
_exptl_crystal_size_min 0.076
_refine_diff_density_max 0.970
_refine_diff_density_min -1.058
_refine_diff_density_rms 0.111
_refine_ls_extinction_method none
_refine_ls_goodness_of_fit_ref 1.058
_refine_ls_hydrogen_treatment mixed
_refine_ls_matrix_type full
_refine_ls_number_parameters 260
_refine_ls_number_reflns 3100
_refine_ls_number_restraints 21
_refine_ls_restrained_S_all 1.058
_refine_ls_R_factor_all 0.0300
_refine_ls_R_factor_gt 0.0290
_refine_ls_shift/su_max 0.001
_refine_ls_shift/su_mean 0.000
_refine_ls_structure_factor_coef Fsqd
_refine_ls_weighting_details 'w=1/[\s^2^(Fo^2^)+(0.0458P)^2^+1.4266P] where P=(Fo^2^+2Fc^2^)/3'
_refine_ls_weighting_scheme calc
_refine_ls_wR_factor_gt 0.0759
_refine_ls_wR_factor_ref 0.0768
_reflns_Friedel_coverage 0.000
_reflns_number_gt 2970
_reflns_number_total 3100
_reflns_threshold_expression 'I > 2\s(I)'
_cod_data_source_file d2dt00848c2.cif
_cod_data_source_block buni211221a
_cod_database_code 7710174
_shelx_shelxl_version_number 2018/3
_chemical_oxdiff_formula C12H7ClN4O9Ru
_shelx_space_group_comment
;
The symmetry employed for this shelxl refinement is uniquely defined
by the following loop, which should always be used as a source of
symmetry information in preference to the above space-group names.
They are only intended as comments.
;
_reflns_odcompleteness_completeness 99.53
_reflns_odcompleteness_iscentric 1
_reflns_odcompleteness_theta 66.97
_olex2_refinement_description
;
1. Fixed Uiso
 At 1.2 times of:
  All C(H) groups
2. Restrained distances
 O11-H11 = O21-H21
 0.8 with sigma of 0.02
 O21-H21 \\sim O11-H11
 with sigma of 0.01
3. Uiso/Uaniso restraints and constraints
O4 \\sim C4: within 2A with sigma of 0.04 and sigma for terminal atoms of 0.08
within 2A
C3 \\sim O3: within 2A with sigma of 0.02 and sigma for terminal atoms of 0.04
within 2A
C4 \\sim O4: within 2A with sigma of 0.02 and sigma for terminal atoms of 0.04
within 2A
4. Rigid body (RIGU) restrains
 H13a, O13, H13b
 with sigma for 1-2 distances of 0.004 and sigma for 1-3 distances of 0.004
 C4, O4
 with sigma for 1-2 distances of 0.002 and sigma for 1-3 distances of 0.002
 C3, O3
 with sigma for 1-2 distances of 0.002 and sigma for 1-3 distances of 0.002
5.a Ternary CH refined with riding coordinates:
 C1(H1)
5.b Aromatic/amide H refined with riding coordinates:
 C12(H12), C22(H22), C24(H24), C14(H14)
;
_olex2_date_sample_data_collection 2021-12-21
_olex2_submission_special_instructions 'No special instructions were received'
_oxdiff_exptl_absorpt_empirical_details
;
Empirical correction (ABSPACK) includes:
- Absorption correction using spherical harmonics
- Frame scaling
;
_oxdiff_exptl_absorpt_empirical_full_max 1.542
_oxdiff_exptl_absorpt_empirical_full_min 0.756

loop_
_space_group_symop_operation_xyz
'x, y, z'
'-x, y+1/2, -z+1/2'
'-x, -y, -z'
'x, -y-1/2, z-1/2'

loop_
_atom_site_label
_atom_site_type_symbol
_atom_site_fract_x
_atom_site_fract_y
_atom_site_fract_z
_atom_site_U_iso_or_equiv
_atom_site_adp_type
_atom_site_occupancy
_atom_site_site_symmetry_order
_atom_site_calc_flag
_atom_site_refinement_flags_posn
_atom_site_refinement_flags_adp
_atom_site_refinement_flags_occupancy
_atom_site_disorder_assembly
_atom_site_disorder_group
Ru1 Ru 0.25021(2) 0.38818(2) 0.63588(2) 0.01301(9) Uani 1 1 d . . . . .
Cl1 Cl 0.25289(5) 0.22099(5) 0.61918(7) 0.02552(16) Uani 1 1 d . . . . .
O11 O 0.58949(15) 0.41660(14) 0.1057(2) 0.0202(4) Uani 1 1 d D . . . .
O1 O 0.24584(13) 0.53810(14) 0.63063(18) 0.0164(4) Uani 1 1 d . . . . .
O2 O 0.21860(15) 0.66744(14) 0.4966(2) 0.0219(4) Uani 1 1 d . . . . .
O22 O -0.10328(16) 0.37757(15) 0.0608(2) 0.0232(4) Uani 1 1 d . . . . .
O13 O 0.70964(16) 0.35605(14) -0.0946(2) 0.0195(4) Uani 1 1 d . . . . .
O21 O -0.10852(15) 0.25455(15) 0.2168(2) 0.0229(4) Uani 1 1 d D . . . .
N12 N 0.34039(16) 0.46823(15) 0.3665(2) 0.0147(4) Uani 1 1 d . . . . .
O12 O 0.61204(16) 0.28123(14) 0.2318(2) 0.0248(4) Uani 1 1 d . . . . .
O4 O 0.42745(18) 0.36779(16) 0.8691(3) 0.0297(5) Uani 1 1 d . U . . .
N21 N 0.13443(18) 0.39510(15) 0.4574(3) 0.0162(5) Uani 1 1 d . . . . .
N11 N 0.36152(18) 0.40080(15) 0.4710(3) 0.0153(4) Uani 1 1 d . . . . .
N22 N 0.15004(16) 0.46072(15) 0.3513(2) 0.0145(4) Uani 1 1 d . . . . .
O3 O 0.0853(2) 0.38328(15) 0.8627(3) 0.0319(5) Uani 1 1 d . U . . .
C12 C 0.4487(2) 0.35592(19) 0.4326(3) 0.0168(5) Uani 1 1 d . . . . .
H12 H 0.481520 0.306153 0.484401 0.020 Uiso 1 1 calc R U . . .
C3 C 0.1430(3) 0.38382(17) 0.7800(3) 0.0207(6) Uani 1 1 d . U . . .
C23 C 0.0123(2) 0.37702(19) 0.2716(3) 0.0166(5) Uani 1 1 d . . . . .
C16 C 0.5698(2) 0.35774(19) 0.2127(3) 0.0173(5) Uani 1 1 d . . . . .
C13 C 0.4846(2) 0.39407(17) 0.3028(3) 0.0173(5) Uani 1 1 d . . . . .
C22 C 0.05072(19) 0.34342(18) 0.4093(3) 0.0169(5) Uani 1 1 d . . . . .
H22 H 0.021892 0.292740 0.458946 0.020 Uiso 1 1 calc R U . . .
C24 C 0.07850(19) 0.45103(18) 0.2378(3) 0.0155(5) Uani 1 1 d . . . . .
H24 H 0.074523 0.487228 0.152960 0.019 Uiso 1 1 calc R U . . .
C14 C 0.41243(19) 0.46497(18) 0.2636(3) 0.0158(5) Uani 1 1 d . . . . .
H14 H 0.413593 0.503302 0.181257 0.019 Uiso 1 1 calc R U . . .
C1 C 0.24212(18) 0.52359(19) 0.3672(3) 0.0147(5) Uani 1 1 d . . . . .
H1 H 0.240258 0.567473 0.284296 0.018 Uiso 1 1 calc R U . . .
C26 C -0.07315(19) 0.33743(19) 0.1737(3) 0.0165(5) Uani 1 1 d . . . . .
C2 C 0.23538(19) 0.58229(18) 0.5101(3) 0.0156(5) Uani 1 1 d . . . . .
C4 C 0.3617(2) 0.37870(17) 0.7856(3) 0.0182(5) Uani 1 1 d . U . . .
H21 H -0.151(3) 0.236(3) 0.156(4) 0.052(13) Uiso 1 1 d D . . . .
H11 H 0.628(3) 0.392(2) 0.052(3) 0.024(10) Uiso 1 1 d D . . . .
H13A H 0.683(3) 0.307(3) -0.128(4) 0.022(9) Uiso 1 1 d . . . . .
H13B H 0.769(3) 0.346(3) -0.055(4) 0.019(8) Uiso 1 1 d . . . . .

loop_
_atom_site_aniso_label
_atom_site_aniso_U_11
_atom_site_aniso_U_22
_atom_site_aniso_U_33
_atom_site_aniso_U_23
_atom_site_aniso_U_13
_atom_site_aniso_U_12
Ru1 0.01134(13) 0.01124(13) 0.01624(13) 0.00203(6) -0.00144(8) -0.00056(6)
Cl1 0.0246(3) 0.0220(3) 0.0299(3) 0.0020(2) -0.0004(3) -0.0014(2)
O11 0.0188(9) 0.0206(9) 0.0215(9) 0.0019(8) 0.0032(7) 0.0036(8)
O1 0.0199(9) 0.0106(9) 0.0184(9) 0.0015(6) -0.0031(7) -0.0001(6)
O2 0.0269(10) 0.0141(9) 0.0242(10) 0.0008(8) -0.0040(8) 0.0026(8)
O22 0.0195(10) 0.0281(11) 0.0215(10) 0.0024(8) -0.0046(8) -0.0064(8)
O13 0.0183(10) 0.0163(9) 0.0236(10) 0.0015(8) -0.0007(8) 0.0003(8)
O21 0.0220(9) 0.0225(9) 0.0236(10) -0.0009(8) -0.0055(8) -0.0079(8)
N12 0.0118(9) 0.0120(9) 0.0202(10) 0.0026(8) -0.0011(8) 0.0001(8)
O12 0.0244(10) 0.0203(10) 0.0298(10) 0.0032(8) 0.0037(8) 0.0086(8)
O4 0.0276(11) 0.0231(10) 0.0372(12) 0.0058(9) -0.0099(9) -0.0039(9)
N21 0.0149(11) 0.0136(10) 0.0202(11) 0.0026(8) 0.0006(9) -0.0018(7)
N11 0.0131(10) 0.0131(10) 0.0196(11) 0.0035(8) -0.0016(8) -0.0006(8)
N22 0.0124(10) 0.0125(10) 0.0181(10) 0.0010(8) -0.0021(8) -0.0004(8)
O3 0.0286(12) 0.0308(13) 0.0367(13) 0.0059(9) 0.0068(10) 0.0072(9)
C12 0.0136(11) 0.0148(11) 0.0216(12) 0.0000(10) -0.0031(9) 0.0006(9)
C3 0.0349(15) 0.0103(12) 0.0162(12) 0.0025(9) -0.0052(11) 0.0048(10)
C23 0.0103(11) 0.0179(12) 0.0214(13) -0.0036(10) 0.0003(10) 0.0013(9)
C16 0.0143(11) 0.0170(12) 0.0203(12) -0.0003(10) -0.0027(9) -0.0010(10)
C13 0.0126(12) 0.0156(12) 0.0233(13) 0.0000(9) -0.0010(10) -0.0018(9)
C22 0.0123(11) 0.0156(12) 0.0228(13) -0.0016(10) 0.0009(9) -0.0013(9)
C24 0.0122(11) 0.0169(12) 0.0172(12) -0.0016(9) -0.0010(9) 0.0030(9)
C14 0.0119(11) 0.0142(12) 0.0212(12) 0.0007(9) -0.0011(9) -0.0035(9)
C1 0.0104(11) 0.0123(11) 0.0211(13) 0.0031(9) -0.0013(9) -0.0007(8)
C26 0.0123(11) 0.0169(12) 0.0204(12) -0.0032(10) 0.0013(9) -0.0014(9)
C2 0.0103(11) 0.0141(12) 0.0220(12) -0.0004(10) -0.0027(9) -0.0010(9)
C4 0.0259(13) 0.0108(11) 0.0181(12) 0.0020(9) 0.0027(10) -0.0019(9)

loop_
_atom_type_symbol
_atom_type_description
_atom_type_scat_dispersion_real
_atom_type_scat_dispersion_imag
_atom_type_scat_source
C C 0.0181 0.0091 'International Tables Vol C Tables 4.2.6.8 and 6.1.1.4'
H H 0.0000 0.0000 'International Tables Vol C Tables 4.2.6.8 and 6.1.1.4'
Cl Cl 0.3639 0.7018 'International Tables Vol C Tables 4.2.6.8 and 6.1.1.4'
N N 0.0311 0.0180 'International Tables Vol C Tables 4.2.6.8 and 6.1.1.4'
O O 0.0492 0.0322 'International Tables Vol C Tables 4.2.6.8 and 6.1.1.4'
Ru Ru 0.0552 3.2960 'International Tables Vol C Tables 4.2.6.8 and 6.1.1.4'

loop_
_exptl_crystal_face_index_h
_exptl_crystal_face_index_k
_exptl_crystal_face_index_l
_exptl_crystal_face_perp_dist
2 -1 1 0.0751
0 -1 0 0.0552
1 -1 0 0.0521
-2 1 2 0.0991
-8 -2 0 0.0379
-5 7 1 0.0236
3 8 1 0.0454
5 7 -1 0.0512
1 1 -2 0.1125
2 -1 -2 0.1016
0 -1 -2 0.1088
1 -1 -1 0.0931
2 2 1 0.0755
-2 1 0 0.0321
2 -1 0 0.0577
-2 -1 -2 0.0839
-1 -2 0 0.0626
2 -2 1 0.0690
0 -2 1 0.1106
-6 5 -1 0.0184
1 0 0 0.0590
0 1 2 0.1089

loop_
_geom_angle_atom_site_label_1
_geom_angle_atom_site_label_2
_geom_angle_atom_site_label_3
_geom_angle
_geom_angle_site_symmetry_1
_geom_angle_site_symmetry_3
_geom_angle_publ_flag
O1 Ru1 Cl1 174.96(5) . . ?
O1 Ru1 N21 85.47(7) . . ?
O1 Ru1 N11 85.24(8) . . ?
N21 Ru1 Cl1 90.40(6) . . ?
N11 Ru1 Cl1 91.44(6) . . ?
N11 Ru1 N21 83.76(9) . . ?
C3 Ru1 Cl1 91.47(7) . . ?
C3 Ru1 O1 91.68(9) . . ?
C3 Ru1 N21 93.49(11) . . ?
C3 Ru1 N11 176.01(9) . . ?
C4 Ru1 Cl1 87.98(8) . . ?
C4 Ru1 O1 95.93(9) . . ?
C4 Ru1 N21 175.63(10) . . ?
C4 Ru1 N11 92.22(10) . . ?
C4 Ru1 C3 90.62(12) . . ?
C16 O11 H11 110(3) . . ?
C2 O1 Ru1 120.70(16) . . ?
H13A O13 H13B 111(4) . . ?
C26 O21 H21 108(4) . . ?
N11 N12 C1 120.1(2) . . ?
C14 N12 N11 111.1(2) . . ?
C14 N12 C1 128.3(2) . . ?
N22 N21 Ru1 117.60(16) . . ?
C22 N21 Ru1 136.12(18) . . ?
C22 N21 N22 105.8(2) . . ?
N12 N11 Ru1 116.79(16) . . ?
C12 N11 Ru1 137.03(18) . . ?
C12 N11 N12 106.0(2) . . ?
N21 N22 C1 118.9(2) . . ?
C24 N22 N21 111.8(2) . . ?
C24 N22 C1 129.1(2) . . ?
N11 C12 H12 124.8 . . ?
N11 C12 C13 110.4(2) . . ?
C13 C12 H12 124.8 . . ?
O3 C3 Ru1 177.8(3) . . ?
C22 C23 C26 128.6(2) . . ?
C24 C23 C22 106.0(2) . . ?
C24 C23 C26 125.1(2) . . ?
O11 C16 C13 111.7(2) . . ?
O12 C16 O11 124.8(3) . . ?
O12 C16 C13 123.5(2) . . ?
C12 C13 C16 128.1(2) . . ?
C14 C13 C12 105.3(2) . . ?
C14 C13 C16 125.9(3) . . ?
N21 C22 C23 109.8(2) . . ?
N21 C22 H22 125.1 . . ?
C23 C22 H22 125.1 . . ?
N22 C24 C23 106.6(2) . . ?
N22 C24 H24 126.7 . . ?
C23 C24 H24 126.7 . . ?
N12 C14 C13 107.2(2) . . ?
N12 C14 H14 126.4 . . ?
C13 C14 H14 126.4 . . ?
N12 C1 H1 108.7 . . ?
N12 C1 C2 111.80(19) . . ?
N22 C1 N12 109.7(2) . . ?
N22 C1 H1 108.7 . . ?
N22 C1 C2 109.28(19) . . ?
C2 C1 H1 108.7 . . ?
O22 C26 O21 124.9(2) . . ?
O22 C26 C23 121.7(2) . . ?
O21 C26 C23 113.4(2) . . ?
O1 C2 C1 117.8(2) . . ?
O2 C2 O1 125.3(2) . . ?
O2 C2 C1 116.9(2) . . ?
O4 C4 Ru1 175.7(2) . . ?

loop_
_geom_bond_atom_site_label_1
_geom_bond_atom_site_label_2
_geom_bond_distance
_geom_bond_site_symmetry_2
_geom_bond_publ_flag
Ru1 Cl1 2.3596(8) . ?
Ru1 O1 2.1123(19) . ?
Ru1 N21 2.131(2) . ?
Ru1 N11 2.118(2) . ?
Ru1 C3 1.934(3) . ?
Ru1 C4 1.910(3) . ?
O11 C16 1.319(3) . ?
O11 H11 0.795(14) . ?
O1 C2 1.271(3) . ?
O2 C2 1.222(3) . ?
O22 C26 1.223(3) . ?
O13 H13A 0.81(4) . ?
O13 H13B 0.82(4) . ?
O21 C26 1.316(3) . ?
O21 H21 0.792(14) . ?
N12 N11 1.365(3) . ?
N12 C14 1.340(3) . ?
N12 C1 1.455(3) . ?
O12 C16 1.209(3) . ?
O4 C4 1.105(4) . ?
N21 N22 1.364(3) . ?
N21 C22 1.331(3) . ?
N11 C12 1.324(4) . ?
N22 C24 1.344(3) . ?
N22 C1 1.453(3) . ?
O3 C3 1.075(4) . ?
C12 H12 0.9300 . ?
C12 C13 1.403(4) . ?
C23 C22 1.410(4) . ?
C23 C24 1.377(4) . ?
C23 C26 1.469(4) . ?
C16 C13 1.474(4) . ?
C13 C14 1.380(4) . ?
C22 H22 0.9300 . ?
C24 H24 0.9300 . ?
C14 H14 0.9300 . ?
C1 H1 0.9800 . ?
C1 C2 1.557(4) . ?

loop_
_geom_torsion_atom_site_label_1
_geom_torsion_atom_site_label_2
_geom_torsion_atom_site_label_3
_geom_torsion_atom_site_label_4
_geom_torsion
_geom_torsion_site_symmetry_1
_geom_torsion_site_symmetry_2
_geom_torsion_site_symmetry_3
_geom_torsion_site_symmetry_4
_geom_torsion_publ_flag
Ru1 O1 C2 O2 170.29(19) . . . . ?
Ru1 O1 C2 C1 -8.4(3) . . . . ?
Ru1 N21 N22 C24 173.21(16) . . . . ?
Ru1 N21 N22 C1 -1.7(3) . . . . ?
Ru1 N21 C22 C23 -172.13(19) . . . . ?
Ru1 N11 C12 C13 175.5(2) . . . . ?
O11 C16 C13 C12 -173.7(3) . . . . ?
O11 C16 C13 C14 17.0(4) . . . . ?
N12 N11 C12 C13 0.0(3) . . . . ?
N12 C1 C2 O1 -54.2(3) . . . . ?
N12 C1 C2 O2 126.9(2) . . . . ?
O12 C16 C13 C12 9.5(4) . . . . ?
O12 C16 C13 C14 -159.7(3) . . . . ?
N21 N22 C24 C23 0.9(3) . . . . ?
N21 N22 C1 N12 63.3(3) . . . . ?
N21 N22 C1 C2 -59.6(3) . . . . ?
N11 N12 C14 C13 -1.0(3) . . . . ?
N11 N12 C1 N22 -60.6(3) . . . . ?
N11 N12 C1 C2 60.8(3) . . . . ?
N11 C12 C13 C16 -171.5(2) . . . . ?
N11 C12 C13 C14 -0.6(3) . . . . ?
N22 N21 C22 C23 -0.4(3) . . . . ?
N22 C1 C2 O1 67.4(3) . . . . ?
N22 C1 C2 O2 -111.4(2) . . . . ?
C12 C13 C14 N12 0.9(3) . . . . ?
C16 C13 C14 N12 172.2(2) . . . . ?
C22 N21 N22 C24 -0.3(3) . . . . ?
C22 N21 N22 C1 -175.2(2) . . . . ?
C22 C23 C24 N22 -1.1(3) . . . . ?
C22 C23 C26 O22 175.1(3) . . . . ?
C22 C23 C26 O21 -7.8(4) . . . . ?
C24 N22 C1 N12 -110.6(3) . . . . ?
C24 N22 C1 C2 126.5(3) . . . . ?
C24 C23 C22 N21 1.0(3) . . . . ?
C24 C23 C26 O22 -11.8(4) . . . . ?
C24 C23 C26 O21 165.3(2) . . . . ?
C14 N12 N11 Ru1 -175.90(16) . . . . ?
C14 N12 N11 C12 0.7(3) . . . . ?
C14 N12 C1 N22 110.4(3) . . . . ?
C14 N12 C1 C2 -128.2(3) . . . . ?
C1 N12 N11 Ru1 -3.5(3) . . . . ?
C1 N12 N11 C12 173.1(2) . . . . ?
C1 N12 C14 C13 -172.7(2) . . . . ?
C1 N22 C24 C23 175.1(2) . . . . ?
C26 C23 C22 N21 175.1(2) . . . . ?
C26 C23 C24 N22 -175.5(2) . . . . ?

loop_
_exptl_oxdiff_crystal_face_indexfrac_h
_exptl_oxdiff_crystal_face_indexfrac_k
_exptl_oxdiff_crystal_face_indexfrac_l
_exptl_oxdiff_crystal_face_x
_exptl_oxdiff_crystal_face_y
_exptl_oxdiff_crystal_face_z
1.9999 -0.9991 0.9997 -0.1204 -0.1483 -0.2624
0.0001 -0.9997 0.0001 -0.1090 0.0090 -0.0008
1.0001 -0.9993 0.0001 -0.1078 0.0137 -0.1240
-2.0004 0.9986 1.9994 0.0789 -0.3517 0.2170
-7.8111 -2.2134 -0.4429 -0.2446 0.0574 0.9679
-5.1512 7.0379 0.5616 0.7537 -0.1812 0.6317
2.8250 8.4193 0.9256 0.9089 -0.2172 -0.3560
5.0227 7.1471 -0.6289 0.7942 0.0637 -0.6043
1.0002 1.0005 -1.9996 0.1379 0.3290 -0.0923
2.0004 -0.9986 -1.9994 -0.0789 0.3517 -0.2170
0.0005 -0.9994 -1.9992 -0.0814 0.3423 0.0295
1.0003 -0.9992 -0.9996 -0.0940 0.1803 -0.1089
1.9995 2.0002 0.9993 0.2067 -0.1753 -0.2601
-2.0001 0.9989 0.0000 0.1066 -0.0183 0.2473
2.0001 -0.9989 -0.0000 -0.1066 0.0183 -0.2473
-1.9994 -1.0003 -1.9991 -0.0839 0.3330 0.2760
-0.9997 -1.9999 0.0003 -0.2193 0.0134 0.1217
2.0000 -1.9988 0.9998 -0.2294 -0.1393 -0.2632
0.0001 -1.9997 0.9999 -0.2319 -0.1486 -0.0166
-6.4092 5.3938 -0.7470 0.5910 0.0460 0.8054
1.0000 0.0004 -0.0001 0.0012 0.0047 -0.1233
-0.0005 0.9994 1.9992 0.0814 -0.3423 -0.0295
